data_1505108
loop_
_publ_author_name
'Nath, K.G.'
'Ivasenko, O.'
'MacLeod, J.M.'
'Miwa, J.A.'
'Wuest, J.D.'
'Nanci, A.'
'Perepichka, D.F.'
'Rosei, F.'

_publ_section_title
;
 Crystal Engineering in Two Dimensions: An Approach to Molecular
 Nanopatterning
;
_journal_issue 45
_journal_name_full 'Journal of Physical Chemistry C'
_journal_page_first 16996
_journal_paper_doi 10.1021/jp0762774
_journal_volume 111
_journal_year 2007
_chemical_compound_source 'Synthesized by the authors. See text'
_chemical_formula_moiety 'C9 H6 O6, C4 H10 O'
_chemical_formula_sum 'C13 H16 O7'
_chemical_formula_weight 284.26
_chemical_name_systematic
; 
 ? 
;
_space_group_IT_number 2
_symmetry_cell_setting triclinic
_symmetry_space_group_name_Hall '-P 1'
_symmetry_space_group_name_H-M 'P -1'
_atom_sites_solution_hydrogens geom
_atom_sites_solution_primary direct
_atom_sites_solution_secondary difmap
_audit_creation_method SHELXL-97
_cell_angle_alpha 63.157(4)
_cell_angle_beta 88.488(4)
_cell_angle_gamma 83.962(4)
_cell_formula_units_Z 2
_cell_length_a 9.0542(6)
_cell_length_b 9.0561(7)
_cell_length_c 9.2927(9)
_cell_measurement_reflns_used 3433
_cell_measurement_temperature 220(2)
_cell_measurement_theta_max 55.95
_cell_measurement_theta_min 4.91
_cell_volume 675.90(10)
_computing_cell_refinement 'APEX2 (Bruker, 2004)'
_computing_data_collection 'APEX2 (Bruker, 2004)'
_computing_data_reduction 'SAINT (Bruker, 2004)'
_computing_molecular_graphics 'SHELXTL (Bruker, 1997)'
_computing_publication_material 'UdMX (local program)'
_computing_structure_refinement 'SHELXL97 (Sheldrick, 1997)'
_computing_structure_solution 'SHELXS97 (Sheldrick, 1997)'
_diffrn_ambient_temperature 220(2)
_diffrn_detector_area_resol_mean 5.5
_diffrn_measured_fraction_theta_full 0.887
_diffrn_measured_fraction_theta_max 0.887
_diffrn_measurement_device_type 'Bruker Microstar'
_diffrn_measurement_method \w
_diffrn_radiation_monochromator 'Helios optics'
_diffrn_radiation_source 'Micro source'
_diffrn_radiation_type CuK\a
_diffrn_radiation_wavelength 1.54178
_diffrn_reflns_av_R_equivalents 0.031
_diffrn_reflns_av_sigmaI/netI 0.0177
_diffrn_reflns_limit_h_max 10
_diffrn_reflns_limit_h_min -10
_diffrn_reflns_limit_k_max 10
_diffrn_reflns_limit_k_min -10
_diffrn_reflns_limit_l_max 10
_diffrn_reflns_limit_l_min -9
_diffrn_reflns_number 3916
_diffrn_reflns_theta_full 67.19
_diffrn_reflns_theta_max 67.19
_diffrn_reflns_theta_min 4.91
_diffrn_standards_decay_% 0.00
_diffrn_standards_number 0
_exptl_absorpt_coefficient_mu 0.979
_exptl_absorpt_correction_T_max 0.9410
_exptl_absorpt_correction_T_min 0.8430
_exptl_absorpt_correction_type multi-scan
_exptl_absorpt_process_details 'Sadabs (Sheldrick,1996)'
_exptl_crystal_colour Colorless
_exptl_crystal_density_diffrn 1.397
_exptl_crystal_density_method 'not measured'
_exptl_crystal_description CHUNK
_exptl_crystal_F_000 300
_exptl_crystal_size_max 0.16
_exptl_crystal_size_mid 0.12
_exptl_crystal_size_min 0.06
_refine_diff_density_max 0.406
_refine_diff_density_min -0.293
_refine_diff_density_rms 0.094
_refine_ls_extinction_method none
_refine_ls_goodness_of_fit_ref 1.192
_refine_ls_hydrogen_treatment constr
_refine_ls_matrix_type full
_refine_ls_number_parameters 182
_refine_ls_number_reflns 2149
_refine_ls_number_restraints 0
_refine_ls_restrained_S_all 1.192
_refine_ls_R_factor_all 0.0547
_refine_ls_R_factor_gt 0.0533
_refine_ls_shift/su_max 0.000
_refine_ls_shift/su_mean 0.000
_refine_ls_structure_factor_coef Fsqd
_refine_ls_weighting_details 'calc w=1/[\s^2^(Fo^2^)+(0.1604P)^2^+0.1454P] where P=(Fo^2^+2Fc^2^)/3'
_refine_ls_weighting_scheme calc
_refine_ls_wR_factor_gt 0.2216
_refine_ls_wR_factor_ref 0.2237
_reflns_number_gt 2002
_reflns_number_total 2149
_reflns_threshold_expression I>2\s(I)
_cod_data_source_file jp0762774si20070805_103302.cif
_cod_data_source_block perep2
_cod_depositor_comments
;
The following automatic conversions were performed:

'_symmetry_cell_setting' value 'Triclinic' changed to 'triclinic'
according to /home/saulius/struct/CIF-dictionaries/cif_core.dic
dictionary named 'cif_core.dic' version 2.4.1 from
2010-06-29.

'_geom_bond_publ_flag' value 'Y' changed to 'y'
according to /home/saulius/struct/CIF-dictionaries/cif_core.dic
dictionary named 'cif_core.dic' version 2.4.1 from 2010-06-29 (19
times).

'_geom_angle_publ_flag' value 'Y' changed to 'y' according
to /home/saulius/struct/CIF-dictionaries/cif_core.dic dictionary
named 'cif_core.dic' version 2.4.1 from 2010-06-29 (24 times).

Automatic conversion script
Id: cif_fix_values 1715 2011-07-08 13:25:40Z adriana 
;
_cod_original_sg_symbol_H-M P-1
_cod_database_code 1505108

loop_
_symmetry_equiv_pos_as_xyz
'x, y, z'
'-x, -y, -z'

loop_
_atom_site_label
_atom_site_type_symbol
_atom_site_fract_x
_atom_site_fract_y
_atom_site_fract_z
_atom_site_U_iso_or_equiv
_atom_site_adp_type
_atom_site_occupancy
_atom_site_symmetry_multiplicity
_atom_site_calc_flag
_atom_site_refinement_flags
C1 C 0.8383(2) 0.0863(2) 0.0751(3) 0.0260(5) Uani 1 1 d .
C2 C 0.9121(2) -0.0179(2) 0.2209(3) 0.0263(5) Uani 1 1 d .
H2 H 0.8702 -0.1144 0.2966 0.032 Uiso 1 1 calc R
C3 C 1.0475(2) 0.0202(2) 0.2553(3) 0.0258(5) Uani 1 1 d .
C4 C 1.1091(2) 0.1610(3) 0.1454(3) 0.0260(5) Uani 1 1 d .
H4 H 1.2019 0.1863 0.1692 0.031 Uiso 1 1 calc R
C5 C 1.0342(2) 0.2652(2) -0.0004(3) 0.0256(5) Uani 1 1 d .
C6 C 0.8990(2) 0.2272(2) -0.0357(3) 0.0263(5) Uani 1 1 d .
H6 H 0.8485 0.2976 -0.1355 0.032 Uiso 1 1 calc R
C7 C 0.6917(2) 0.0468(3) 0.0401(3) 0.0296(6) Uani 1 1 d .
O71 O 0.63798(18) -0.0794(2) 0.1428(2) 0.0478(6) Uani 1 1 d .
H71 H 0.5557 -0.0870 0.1084 0.072 Uiso 0.50 1 calc PR
O72 O 0.62787(18) 0.1469(2) -0.0948(2) 0.0451(6) Uani 1 1 d .
H72 H 0.5414 0.1221 -0.0969 0.068 Uiso 0.50 1 calc PR
C8 C 1.1218(2) -0.0932(3) 0.4147(3) 0.0288(6) Uani 1 1 d .
O81 O 1.06248(18) -0.2099(2) 0.5142(2) 0.0450(6) Uani 1 1 d .
O82 O 1.25098(18) -0.0548(2) 0.4369(2) 0.0429(5) Uani 1 1 d .
H82 H 1.2863 -0.1245 0.5279 0.064 Uiso 1 1 calc R
C9 C 1.1000(2) 0.4182(3) -0.1157(3) 0.0289(5) Uani 1 1 d .
O91 O 1.21861(18) 0.4551(2) -0.0927(2) 0.0422(5) Uani 1 1 d .
O92 O 1.01341(18) 0.5083(2) -0.2431(2) 0.0442(6) Uani 1 1 d .
H92 H 1.0540 0.5931 -0.3053 0.066 Uiso 1 1 calc R
O10 O 0.35102(16) 0.74755(19) 0.7238(2) 0.0362(5) Uani 1 1 d .
H10 H 0.3122 0.6581 0.7728 0.054 Uiso 1 1 calc R
C11 C 0.5033(2) 0.7230(3) 0.7770(3) 0.0375(6) Uani 1 1 d .
H11A H 0.5074 0.6759 0.8961 0.045 Uiso 1 1 calc R
H11B H 0.5437 0.8321 0.7319 0.045 Uiso 1 1 calc R
C12 C 0.5992(2) 0.6084(3) 0.7269(3) 0.0392(6) Uani 1 1 d .
H12A H 0.5554 0.5015 0.7676 0.047 Uiso 1 1 calc R
H12B H 0.6988 0.5852 0.7786 0.047 Uiso 1 1 calc R
C13 C 0.6168(3) 0.6766(3) 0.5466(3) 0.0464(7) Uani 1 1 d .
H13A H 0.6635 0.7817 0.5061 0.056 Uiso 1 1 calc R
H13B H 0.5171 0.7028 0.4944 0.056 Uiso 1 1 calc R
C14 C 0.7100(3) 0.5574(4) 0.4983(4) 0.0556(8) Uani 1 1 d .
H14A H 0.8130 0.5442 0.5355 0.083 Uiso 1 1 calc R
H14B H 0.7066 0.6020 0.3806 0.083 Uiso 1 1 calc R
H14C H 0.6705 0.4490 0.5475 0.083 Uiso 1 1 calc R

loop_
_atom_site_aniso_label
_atom_site_aniso_U_11
_atom_site_aniso_U_22
_atom_site_aniso_U_33
_atom_site_aniso_U_23
_atom_site_aniso_U_13
_atom_site_aniso_U_12
C1 0.0241(10) 0.0226(10) 0.0273(13) -0.0074(9) -0.0007(8) -0.0044(7)
C2 0.0274(10) 0.0214(10) 0.0249(12) -0.0049(8) 0.0005(8) -0.0066(7)
C3 0.0269(10) 0.0225(10) 0.0237(13) -0.0064(9) -0.0018(8) -0.0037(7)
C4 0.0252(10) 0.0245(10) 0.0255(13) -0.0080(8) -0.0021(8) -0.0058(7)
C5 0.0262(10) 0.0211(10) 0.0240(12) -0.0048(9) 0.0001(8) -0.0046(8)
C6 0.0262(10) 0.0238(10) 0.0235(12) -0.0061(8) -0.0030(8) -0.0019(7)
C7 0.0264(10) 0.0268(11) 0.0293(13) -0.0065(9) -0.0022(8) -0.0053(8)
O71 0.0362(9) 0.0433(10) 0.0457(12) 0.0001(8) -0.0063(7) -0.0224(7)
O72 0.0350(9) 0.0404(10) 0.0422(12) -0.0006(8) -0.0157(7) -0.0114(7)
C8 0.0297(11) 0.0243(10) 0.0265(13) -0.0058(9) -0.0018(8) -0.0048(8)
O81 0.0433(10) 0.0359(9) 0.0333(11) 0.0067(8) -0.0074(7) -0.0149(7)
O82 0.0356(9) 0.0413(10) 0.0332(11) 0.0018(8) -0.0127(7) -0.0122(7)
C9 0.0291(11) 0.0261(11) 0.0257(13) -0.0057(9) -0.0012(8) -0.0064(8)
O91 0.0403(10) 0.0376(10) 0.0353(11) -0.0006(7) -0.0059(7) -0.0214(7)
O92 0.0387(9) 0.0348(10) 0.0333(11) 0.0101(8) -0.0098(7) -0.0145(7)
O10 0.0279(8) 0.0355(9) 0.0333(10) -0.0044(7) -0.0051(6) -0.0057(6)
C11 0.0305(11) 0.0439(13) 0.0360(14) -0.0156(11) -0.0089(9) -0.0041(9)
C12 0.0356(11) 0.0380(12) 0.0368(15) -0.0107(10) -0.0081(9) -0.0010(9)
C13 0.0497(14) 0.0429(14) 0.0404(16) -0.0132(12) 0.0024(11) -0.0054(11)
C14 0.0531(16) 0.0665(19) 0.053(2) -0.0328(16) -0.0011(13) -0.0003(13)

loop_
_atom_type_symbol
_atom_type_description
_atom_type_scat_dispersion_real
_atom_type_scat_dispersion_imag
_atom_type_scat_source
C C 0.0181 0.0091 'International Tables Vol C Tables 4.2.6.8 and 6.1.1.4'
H H 0.0000 0.0000 'International Tables Vol C Tables 4.2.6.8 and 6.1.1.4'
O O 0.0492 0.0322 'International Tables Vol C Tables 4.2.6.8 and 6.1.1.4'

loop_
_geom_angle_atom_site_label_1
_geom_angle_atom_site_label_2
_geom_angle_atom_site_label_3
_geom_angle
_geom_angle_publ_flag
C6 C1 C2 120.4(2) y
C6 C1 C7 120.2(2) y
C2 C1 C7 119.37(19) y
C1 C2 C3 119.6(2) y
C1 C2 H2 120.2 ?
C3 C2 H2 120.2 ?
C4 C3 C2 120.5(2) y
C4 C3 C8 121.64(19) y
C2 C3 C8 117.88(19) y
C3 C4 C5 119.62(19) y
C3 C4 H4 120.2 ?
C5 C4 H4 120.2 ?
C6 C5 C4 120.11(19) y
C6 C5 C9 120.9(2) y
C4 C5 C9 119.02(19) y
C1 C6 C5 119.8(2) y
C1 C6 H6 120.1 ?
C5 C6 H6 120.1 ?
O71 C7 O72 123.9(2) y
O71 C7 C1 119.1(2) y
O72 C7 C1 116.96(19) y
C7 O71 H71 109.5 ?
C7 O72 H72 109.5 ?
O81 C8 O82 123.9(2) y
O81 C8 C3 121.13(19) y
O82 C8 C3 114.91(18) y
C8 O82 H82 109.5 ?
O91 C9 O92 124.3(2) y
O91 C9 C5 123.6(2) y
O92 C9 C5 112.11(18) y
C9 O92 H92 109.5 ?
C11 O10 H10 109.5 ?
O10 C11 C12 112.7(2) y
O10 C11 H11A 109.1 ?
C12 C11 H11A 109.1 ?
O10 C11 H11B 109.1 ?
C12 C11 H11B 109.1 ?
H11A C11 H11B 107.8 ?
C11 C12 C13 114.1(2) y
C11 C12 H12A 108.7 ?
C13 C12 H12A 108.7 ?
C11 C12 H12B 108.7 ?
C13 C12 H12B 108.7 ?
H12A C12 H12B 107.6 ?
C12 C13 C14 113.3(2) y
C12 C13 H13A 108.9 ?
C14 C13 H13A 108.9 ?
C12 C13 H13B 108.9 ?
C14 C13 H13B 108.9 ?
H13A C13 H13B 107.7 ?
C13 C14 H14A 109.5 ?
C13 C14 H14B 109.5 ?
H14A C14 H14B 109.5 ?
C13 C14 H14C 109.5 ?
H14A C14 H14C 109.5 ?
H14B C14 H14C 109.5 ?

loop_
_geom_bond_atom_site_label_1
_geom_bond_atom_site_label_2
_geom_bond_distance
_geom_bond_publ_flag
C1 C6 1.386(3) y
C1 C2 1.391(3) y
C1 C7 1.491(3) y
C2 C3 1.391(3) y
C2 H2 0.95 ?
C3 C4 1.387(3) y
C3 C8 1.494(3) y
C4 C5 1.395(3) y
C4 H4 0.95 ?
C5 C6 1.392(3) y
C5 C9 1.491(3) y
C6 H6 0.95 ?
C7 O71 1.249(3) y
C7 O72 1.276(3) y
O71 H71 0.84 ?
O72 H72 0.84 ?
C8 O81 1.213(3) y
C8 O82 1.302(3) y
O82 H82 0.84 ?
C9 O91 1.209(3) y
C9 O92 1.314(3) y
O92 H92 0.84 ?
O10 C11 1.438(3) y
O10 H10 0.84 ?
C11 C12 1.508(3) y
C11 H11a 0.99 ?
C11 H11b 0.99 ?
C12 C13 1.511(4) y
C12 H12a 0.99 ?
C12 H12b 0.99 ?
C13 C14 1.519(4) y
C13 H13a 0.99 ?
C13 H13b 0.99 ?
C14 H14a 0.98 ?
C14 H14b 0.98 ?
C14 H14c 0.98 ?

loop_
_geom_hbond_atom_site_label_D
_geom_hbond_atom_site_label_H
_geom_hbond_atom_site_label_A
_geom_hbond_distance_DH
_geom_hbond_distance_HA
_geom_hbond_distance_DA
_geom_hbond_angle_DHA
_geom_hbond_site_symmetry_A
O71 H71 O72 0.84 1.83 2.642(2) 163.3 2_655
O72 H72 O71 0.84 1.81 2.642(2) 168.7 2_655
O82 H82 O10 0.84 1.73 2.571(2) 173.5 1_645
O92 H92 O81 0.84 1.82 2.604(2) 154.1 1_564
O10 H10 O91 0.84 1.96 2.800(2) 173.7 1_456

loop_
_geom_torsion_atom_site_label_1
_geom_torsion_atom_site_label_2
_geom_torsion_atom_site_label_3
_geom_torsion_atom_site_label_4
_geom_torsion
C6 C1 C2 C3 0.1(3)
C7 C1 C2 C3 -178.77(18)
C1 C2 C3 C4 0.0(3)
C1 C2 C3 C8 178.87(17)
C2 C3 C4 C5 0.2(3)
C8 C3 C4 C5 -178.57(18)
C3 C4 C5 C6 -0.6(3)
C3 C4 C5 C9 178.60(17)
C2 C1 C6 C5 -0.4(3)
C7 C1 C6 C5 178.42(18)
C4 C5 C6 C1 0.7(3)
C9 C5 C6 C1 -178.50(18)
C6 C1 C7 O71 -178.9(2)
C2 C1 C7 O71 -0.1(3)
C6 C1 C7 O72 0.6(3)
C2 C1 C7 O72 179.45(19)
C4 C3 C8 O81 175.2(2)
C2 C3 C8 O81 -3.7(3)
C4 C3 C8 O82 -3.9(3)
C2 C3 C8 O82 177.29(19)
C6 C5 C9 O91 -178.2(2)
C4 C5 C9 O91 2.6(3)
C6 C5 C9 O92 2.6(3)
C4 C5 C9 O92 -176.53(19)
O10 C11 C12 C13 65.6(3)
C11 C12 C13 C14 -178.3(2)
